data_7105183
loop_
_publ_author_name
'Liu, Yang'
'Zhang, Rong'
'He, Cheng'
'Dang, Dongbin'
'Duan, Chunying'

_publ_section_title
;
 A palladium(II) triangle as building blocks of microporous molecular
 materials: structures and catalytic performance.
;
_journal_issue 5
_journal_name_full 'Chemical communications (Cambridge, England)'
_journal_page_first 746
_journal_page_last 748
_journal_paper_doi 10.1039/b916916d
_journal_volume 46
_journal_year 2010
_chemical_formula_sum 'C157 H260 N30 O72 Pd3'
_chemical_formula_weight 4039.15
_chemical_name_systematic
;
?
;
_space_group_IT_number 215
_symmetry_cell_setting cubic
_symmetry_space_group_name_Hall 'P -4 2 3'
_symmetry_space_group_name_H-M 'P -4 3 m'
_atom_sites_solution_hydrogens geom
_atom_sites_solution_primary direct
_atom_sites_solution_secondary difmap
_audit_creation_method SHELXL-97
_cell_angle_alpha 90.00
_cell_angle_beta 90.00
_cell_angle_gamma 90.00
_cell_formula_units_Z 4
_cell_length_a 30.749(3)
_cell_length_b 30.749(3)
_cell_length_c 30.749(3)
_cell_measurement_temperature 180(2)
_cell_volume 29073(6)
_computing_cell_refinement 'Bruker SMART'
_computing_data_collection 'Bruker SMART'
_computing_data_reduction 'Bruker SAINT'
_computing_molecular_graphics 'Bruker SHELXTL'
_computing_publication_material 'Bruker SHELXTL'
_computing_structure_refinement 'Bruker SHELXTL'
_computing_structure_solution 'Bruker SHELXTL'
_diffrn_ambient_temperature 180(2)
_diffrn_measured_fraction_theta_full 0.948
_diffrn_measured_fraction_theta_max 0.948
_diffrn_measurement_device_type 'CCD area detector'
_diffrn_measurement_method 'phi and omega scans'
_diffrn_radiation_monochromator graphite
_diffrn_radiation_source 'fine-focus sealed tube'
_diffrn_radiation_type MoK\a
_diffrn_radiation_wavelength 0.71073
_diffrn_reflns_av_R_equivalents 0.1226
_diffrn_reflns_av_sigmaI/netI 0.2466
_diffrn_reflns_limit_h_max 19
_diffrn_reflns_limit_h_min -26
_diffrn_reflns_limit_k_max 27
_diffrn_reflns_limit_k_min -17
_diffrn_reflns_limit_l_max 1
_diffrn_reflns_limit_l_min -36
_diffrn_reflns_number 22514
_diffrn_reflns_theta_full 25.00
_diffrn_reflns_theta_max 25.00
_diffrn_reflns_theta_min 2.20
_exptl_absorpt_coefficient_mu 0.247
_exptl_absorpt_correction_type none
_exptl_crystal_colour yellow
_exptl_crystal_density_diffrn 0.923
_exptl_crystal_density_method 'not measured'
_exptl_crystal_description block
_exptl_crystal_F_000 8504
_exptl_crystal_size_max 0.40
_exptl_crystal_size_mid 0.40
_exptl_crystal_size_min 0.35
_refine_diff_density_max 0.349
_refine_diff_density_min -0.321
_refine_diff_density_rms 0.049
_refine_ls_abs_structure_details 'Flack H D (1983), Acta Cryst. A39, 876-881'
_refine_ls_abs_structure_Flack 0.48(7)
_refine_ls_extinction_method none
_refine_ls_goodness_of_fit_ref 0.869
_refine_ls_hydrogen_treatment 'riding mode'
_refine_ls_matrix_type full
_refine_ls_number_parameters 493
_refine_ls_number_reflns 7968
_refine_ls_number_restraints 747
_refine_ls_restrained_S_all 0.968
_refine_ls_R_factor_all 0.3223
_refine_ls_R_factor_gt 0.0897
_refine_ls_shift/su_max 0.003
_refine_ls_shift/su_mean 0.000
_refine_ls_structure_factor_coef Fsqd
_refine_ls_weighting_details 'calc w=1/[\s^2^(Fo^2^)+(0.1000P)^2^+0.0000P] where P=(Fo^2^+2Fc^2^)/3'
_refine_ls_weighting_scheme calc
_refine_ls_wR_factor_gt 0.1920
_refine_ls_wR_factor_ref 0.2450
_reflns_number_gt 1926
_reflns_number_total 7968
_reflns_threshold_expression >2sigma(I)
_cod_data_source_file b916916d.txt
_cod_data_source_block pd1
_cod_original_sg_symbol_H-M P-43m
_cod_database_code 7105183

loop_
_symmetry_equiv_pos_as_xyz
'x, y, z'
'-x, -y, z'
'-x, y, -z'
'x, -y, -z'
'z, x, y'
'z, -x, -y'
'-z, -x, y'
'-z, x, -y'
'y, z, x'
'-y, z, -x'
'y, -z, -x'
'-y, -z, x'
'y, x, z'
'-y, -x, z'
'y, -x, -z'
'-y, x, -z'
'x, z, y'
'-x, z, -y'
'-x, -z, y'
'x, -z, -y'
'z, y, x'
'z, -y, -x'
'-z, y, -x'
'-z, -y, x'

loop_
_atom_site_label
_atom_site_type_symbol
_atom_site_fract_x
_atom_site_fract_y
_atom_site_fract_z
_atom_site_U_iso_or_equiv
_atom_site_adp_type
_atom_site_occupancy
_atom_site_symmetry_multiplicity
_atom_site_calc_flag
_atom_site_refinement_flags
_atom_site_disorder_assembly
_atom_site_disorder_group
C33 C 1.0000 0.6928(19) 1.0000 0.43(4) Uiso 0.67 4 d SPDU . 1
O13 O 0.9698(11) 0.667(2) 0.9698(11) 0.35(3) Uiso 0.33 2 d SPDU A 1
O14 O 0.7543(19) 0.2457(19) 1.0165(18) 0.325(19) Uiso 0.33 2 d SPDU B 1
C34 C 0.766(2) 0.234(2) 1.063(2) 0.31(2) Uiso 0.33 2 d SPDU B 1
O14' O 0.7531(8) 0.2469(8) 1.017(4) 0.323(19) Uiso 0.33 2 d SPDU C 2
C34' C 0.7858(14) 0.2142(14) 0.999(4) 0.34(2) Uiso 0.33 2 d SPDU C 2
O15' O 0.8433(11) 0.335(4) 0.8433(11) 0.41(2) Uiso 0.17 2 d SPDU D 2
C35' C 0.817(5) 0.367(7) 0.817(5) 0.43(2) Uiso 0.17 2 d SPDU D 2
O16 O 0.6888(10) 0.6238(12) 1.1996(14) 0.222(19) Uiso 0.25 1 d PDU E 2
C36 C 0.6570(11) 0.6570(11) 1.1805(18) 0.23(2) Uiso 0.50 2 d SPDU E 2
O16' O 0.6252(5) 0.3748(5) 0.8131(11) 0.251(13) Uiso 0.50 2 d SPDU F 1
C36' C 0.6741(7) 0.373(2) 0.822(2) 0.17(2) Uiso 0.25 1 d PDU F 1
O17 O 0.6195(5) 0.6195(5) 1.8298(19) 0.292(17) Uiso 0.33 2 d SPDU G 1
C37 C 0.592(2) 0.592(2) 1.798(4) 0.302(19) Uiso 0.33 2 d SPDU G 1
O2W O 0.759(2) 0.241(2) 1.016(5) 0.330(19) Uiso 0.33 2 d SPU H 3
O17' O 0.6268(5) 0.6268(5) 1.829(2) 0.299(17) Uiso 0.33 2 d SPDU I 3
C37' C 0.6549(15) 0.6549(15) 1.799(2) 0.30(2) Uiso 0.33 2 d SPDU I 3
O18 O 0.7019(12) 0.0870(9) 1.0870(9) 0.182(13) Uiso 0.33 2 d SPDU J 3
C38 C 0.735(2) 0.0605(14) 1.0605(14) 0.25(2) Uiso 0.33 2 d SPDU J 3
O6W O 0.5964(14) 0.5964(14) 1.803(2) 0.307(13) Uiso 0.50 2 d SPU K 2
O18' O 0.6825(6) 0.0562(11) 1.0562(11) 0.210(14) Uiso 0.33 2 d SPDU L 2
C38' C 0.6389(13) 0.0729(14) 1.0729(14) 0.22(2) Uiso 0.33 2 d SPDU L 2
O19 O 0.7116(5) 0.3349(8) 1.1023(8) 0.146(9) Uiso 0.33 1 d PDU M 1
C39 C 0.6689(8) 0.3311(8) 1.1274(12) 0.258(12) Uiso 0.67 2 d SPDU M 1
O19' O 0.6971(7) 0.3587(10) 1.0821(9) 0.199(11) Uiso 0.33 1 d PDU N 2
C39' C 0.6613(11) 0.3387(11) 1.0541(11) 0.251(12) Uiso 0.67 2 d SPDU N 2
O19" O 0.7206(14) 0.332(2) 1.078(2) 0.179(16) Uiso 0.17 1 d PDU O 3
C39" C 0.6706(15) 0.3294(15) 1.078(3) 0.243(14) Uiso 0.33 2 d SPDU O 3
C40 C 0.6901(8) 0.6901(8) 1.6901(8) 0.29(2) Uiso 1 6 d SDU P 2
O40 O 0.6569(6) 0.6569(6) 1.7059(14) 0.225(17) Uiso 0.33 2 d SPDU P 2
O22' O 0.9453(8) 0.3330(18) 0.9453(8) 0.273(18) Uiso 0.33 2 d SPDU Q 2
C42' C 0.9149(13) 0.308(3) 0.9149(13) 0.30(3) Uiso 0.33 2 d SPDU Q 2
O23 O 0.5307(4) -0.0695(8) 1.4693(4) 0.190(9) Uiso 0.50 2 d SPDU R 1
C43 C 0.5000 -0.0934(13) 1.5000 0.250(12) Uiso 1 4 d SDU . 1
O1W O 0.5000 -0.0491(14) 1.5000 0.249(11) Uiso 0.67 4 d SPU S 2
O21 O 0.4760(4) -0.1186(15) 1.5240(4) 0.202(12) Uiso 0.33 2 d SPDU . 2
C41 C 0.5103(6) -0.129(2) 1.4897(6) 0.232(13) Uiso 0.33 2 d SPDU . 2
C44 C 0.6212(12) 0.3788(12) 0.724(3) 0.32(3) Uiso 0.25 2 d SPDU T 2
O24 O 0.598(2) 0.402(2) 0.687(3) 0.34(3) Uiso 0.25 2 d SPDU T 2
O25 O 0.5145(10) -0.0099(8) 1.2052(11) 0.147(10) Uiso 0.25 1 d PDU . 3
C45 C 0.5109(16) 0.0372(9) 1.1905(15) 0.142(13) Uiso 0.25 1 d PDU . 3
O25' O 0.4587(8) -0.0201(8) 1.2524(8) 0.229(9) Uiso 0.50 1 d PDU U 2
C45' C 0.4439(15) -0.0497(13) 1.2892(12) 0.314(17) Uiso 0.50 1 d PDU U 2
O26 O 0.5303(7) -0.0119(8) 1.2658(7) 0.213(8) Uiso 0.50 1 d PDU . 1
C46 C 0.4987(11) -0.0157(9) 1.2281(9) 0.173(10) Uiso 0.50 1 d PDU . 1
O27 O 0.6622(14) 0.2401(8) 1.2401(8) 0.225(15) Uiso 0.33 2 d SPDU V 1
C47 C 0.647(3) 0.2737(10) 1.2737(10) 0.27(2) Uiso 0.33 2 d SPDU V 1
O27' O 0.6496(5) 0.1830(3) 1.1830(3) 0.134(5) Uiso 0.67 2 d SPDU W 2
C47' C 0.6922(7) 0.2005(6) 1.2005(6) 0.159(10) Uiso 0.67 2 d SPDU W 2
O27" O 0.6833(8) 0.1775(10) 1.2188(9) 0.066(8) Uiso 0.17 1 d PDU . 3
C47" C 0.7168(13) 0.1828(12) 1.1828(12) 0.169(14) Uiso 0.33 2 d SPDU . 3
O7W O 0.7384(19) 0.4649(17) 0.7384(19) 0.359(15) Uiso 0.50 2 d SPU X 1
O3W O 0.620(2) 0.575(2) 1.767(2) 0.322(16) Uiso 0.25 1 d PU Y 4
O15 O 0.740(3) 0.4384(15) 0.740(3) 0.38(2) Uiso 0.25 2 d SPDU Z 4
O4W O 0.5928(11) 0.2867(8) 1.2867(8) 0.249(13) Uiso 0.50 2 d SPU A 4
C35 C 0.743(5) 0.4878(16) 0.743(5) 0.36(2) Uiso 0.25 2 d SPDU Z 4
O22 O 0.9447(8) 0.282(2) 0.9447(8) 0.33(2) Uiso 0.33 2 d SPDU B 1
C42 C 0.9115(12) 0.265(3) 0.9115(12) 0.30(3) Uiso 0.33 2 d SPDU B 1
N8 N 0.7155(8) 0.5112(12) 0.7155(8) 0.368(18) Uiso 0.25 2 d SPDU C 3
O81 O 0.6883(9) 0.5033(17) 0.6883(9) 0.38(2) Uiso 0.25 2 d SPDU C 3
O82 O 0.7241(13) 0.5480(14) 0.7241(13) 0.35(2) Uiso 0.25 2 d SPDU C 3
O83 O 0.7336(12) 0.4817(18) 0.7336(12) 0.36(2) Uiso 0.25 2 d SPDU C 3
N9 N 0.7996(7) 0.3677(10) 0.7996(7) 0.43(2) Uiso 0.50 2 d SPDU D 4
O93 O 0.8267(7) 0.3732(14) 0.8267(7) 0.44(2) Uiso 0.50 2 d SPDU D 4
O92 O 0.7895(10) 0.3311(11) 0.7895(10) 0.427(19) Uiso 0.50 2 d SPDU D 4
O91 O 0.7825(9) 0.3979(12) 0.7825(9) 0.419(19) Uiso 0.50 2 d SPDU D 4
N7 N 0.9050(4) 0.4521(5) 0.9050(4) 0.193(7) Uiso 1 2 d SD . .
O73' O 0.9018(7) 0.4138(7) 0.9018(7) 0.242(14) Uiso 0.50 2 d SPD E 1
O72' O 0.8839(5) 0.4744(8) 0.8839(5) 0.196(11) Uiso 0.50 2 d SPD E 1
O71' O 0.9295(5) 0.4664(9) 0.9295(5) 0.209(12) Uiso 0.50 2 d SPD E 1
O71 O 0.9283(5) 0.4348(9) 0.9283(5) 0.198(11) Uiso 0.50 2 d SPD E 2
O73 O 0.9038(9) 0.4896(7) 0.9038(9) 0.33(2) Uiso 0.50 2 d SPD E 2
O72 O 0.8825(6) 0.4318(12) 0.8825(6) 0.278(17) Uiso 0.50 2 d SPD E 2
N6 N 0.9789(5) 0.5248(8) 0.9789(5) 0.285(19) Uiso 0.25 2 d SPDU . 3
O61 O 0.9835(9) 0.5620(8) 0.9835(9) 0.289(18) Uiso 0.25 2 d SPDU . 3
O62 O 1.0000 0.5000 1.0000 0.340(16) Uiso 1 8 d SDU . 3
O63 O 0.9537(5) 0.5110(14) 0.9537(5) 0.34(2) Uiso 0.25 2 d SPDU F 3
Pd1 Pd 0.14690(4) 0.85310(4) 0.43903(6) 0.1572(6) Uani 1 2 d SU . .
O1 O 0.3372(2) 0.9379(3) 0.5033(2) 0.143(2) Uani 1 1 d U . .
O2 O 0.2313(3) 1.0609(3) 0.3959(3) 0.178(3) Uani 1 1 d U . .
N2 N 0.3652(3) 0.8736(3) 0.4839(3) 0.157(3) Uani 1 1 d DU . .
H2A H 0.3840 0.8598 0.4684 0.188 Uiso 1 1 calc R . .
N3 N 0.2141(3) 1.0482(4) 0.3315(4) 0.187(3) Uani 1 1 d DU . .
H3A H 0.2209 1.0476 0.3044 0.224 Uiso 1 1 calc R . .
N1 N 0.2085(3) 0.8549(3) 0.4627(3) 0.152(2) Uani 1 1 d DU . .
C1 C 0.2411(3) 0.8423(3) 0.4352(3) 0.153(3) Uani 1 1 d DU . .
H1A H 0.2354 0.8361 0.4062 0.183 Uiso 1 1 calc R . .
C2 C 0.2830(3) 0.8391(3) 0.4517(3) 0.154(3) Uani 1 1 d DU . .
H2B H 0.3053 0.8288 0.4341 0.185 Uiso 1 1 calc R . .
C3 C 0.2919(2) 0.8509(4) 0.4938(3) 0.152(2) Uani 1 1 d DU . .
C4 C 0.2589(3) 0.8641(4) 0.5212(3) 0.156(3) Uani 1 1 d DU . .
H4A H 0.2646 0.8711 0.5501 0.187 Uiso 1 1 calc R . .
C5 C 0.2163(3) 0.8666(4) 0.5047(3) 0.154(3) Uani 1 1 d DU . .
H5A H 0.1936 0.8763 0.5223 0.185 Uiso 1 1 calc R . .
C6 C 0.3353(3) 0.8508(4) 0.5113(4) 0.159(3) Uani 1 1 d DU . .
H6A H 0.3350 0.8643 0.5398 0.191 Uiso 1 1 calc R . .
H6B H 0.3450 0.8210 0.5148 0.191 Uiso 1 1 calc R . .
C7 C 0.3629(4) 0.9178(4) 0.4833(4) 0.134(3) Uani 1 1 d DU . .
C8 C 0.4227(3) 0.9175(5) 0.4227(3) 0.122(3) Uani 1 2 d SDU . .
H8A H 0.4259 0.8876 0.4259 0.147 Uiso 1 2 calc SR . .
C9 C 0.3913(3) 0.9375(3) 0.4497(3) 0.121(2) Uani 1 1 d DU . .
C10 C 0.3842(3) 0.9816(3) 0.4396(3) 0.124(2) Uani 1 1 d DU . .
H10A H 0.3609 0.9956 0.4528 0.149 Uiso 1 1 calc R . .
C11 C 0.4105(3) 1.0058(5) 0.4105(3) 0.125(3) Uani 1 2 d SDU . .
C12 C 0.3997(4) 1.0510(5) 0.3997(4) 0.136(3) Uani 1 2 d SU . .
H12A H 0.3901 1.0652 0.4258 0.164 Uiso 0.50 1 d PR . .
C13 C 0.3656(3) 1.0574(5) 0.3656(3) 0.137(3) Uani 1 2 d SDU . .
C14 C 0.3216(3) 1.0570(4) 0.3776(4) 0.147(3) Uani 1 1 d DU . .
H14A H 0.3138 1.0531 0.4065 0.176 Uiso 1 1 calc R . .
C15 C 0.2895(4) 1.0624(4) 0.3457(3) 0.151(3) Uani 1 1 d DU . .
C16 C 0.3019(4) 1.0630(5) 0.3019(4) 0.149(3) Uani 1 2 d SDU . .
H16A H 0.2805 1.0637 0.2805 0.179 Uiso 1 2 calc SR . .
C17 C 0.2448(4) 1.0608(5) 0.3604(5) 0.166(3) Uani 1 1 d DU . .
C18 C 0.1697(4) 1.0356(4) 0.3438(5) 0.193(3) Uani 1 1 d DU . .
H18A H 0.1530 1.0334 0.3171 0.231 Uiso 1 1 calc R . .
H18B H 0.1575 1.0595 0.3603 0.231 Uiso 1 1 calc R . .
C19 C 0.1734(4) 0.9177(3) 0.3699(4) 0.191(3) Uani 1 1 d DU . .
H19A H 0.1833 0.8929 0.3558 0.229 Uiso 1 1 calc R . .
C20 C 0.1791(4) 0.9584(4) 0.3499(4) 0.196(3) Uani 1 1 d DU . .
H20A H 0.1948 0.9608 0.3242 0.236 Uiso 1 1 calc R . .
C21 C 0.1610(4) 0.9949(3) 0.3693(4) 0.194(3) Uani 1 1 d DU . .
C22 C 0.1448(4) 0.9913(4) 0.4118(4) 0.193(3) Uani 1 1 d DU . .
H22A H 0.1405 1.0160 0.4287 0.231 Uiso 1 1 calc R . .
C23 C 0.1353(4) 0.9502(4) 0.4286(4) 0.190(3) Uani 1 1 d DU . .
H23A H 0.1166 0.9476 0.4522 0.228 Uiso 1 1 calc R . .
N4 N 0.1534(3) 0.9137(3) 0.4105(4) 0.179(3) Uani 1 1 d DU . .

loop_
_atom_site_aniso_label
_atom_site_aniso_U_11
_atom_site_aniso_U_22
_atom_site_aniso_U_33
_atom_site_aniso_U_23
_atom_site_aniso_U_13
_atom_site_aniso_U_12
Pd1 0.1191(6) 0.1191(6) 0.2334(15) -0.0174(8) 0.0174(8) -0.0287(9)
O1 0.147(5) 0.148(5) 0.135(5) 0.005(4) 0.004(4) -0.044(4)
O2 0.144(5) 0.202(6) 0.186(6) -0.003(5) 0.030(5) -0.028(5)
N2 0.126(5) 0.149(5) 0.196(5) 0.024(5) -0.002(4) -0.054(4)
N3 0.158(5) 0.186(5) 0.217(5) 0.001(5) 0.012(5) -0.028(5)
N1 0.122(4) 0.137(4) 0.198(5) -0.001(4) 0.003(4) -0.037(4)
C1 0.115(4) 0.147(5) 0.196(5) 0.006(4) 0.005(5) -0.040(4)
C2 0.117(4) 0.145(5) 0.200(5) 0.008(5) 0.000(5) -0.036(4)
C3 0.117(4) 0.140(4) 0.198(5) 0.013(4) -0.002(4) -0.041(4)
C4 0.120(5) 0.148(5) 0.200(5) 0.013(5) 0.001(5) -0.042(5)
C5 0.118(5) 0.145(5) 0.198(5) 0.010(5) 0.000(5) -0.040(5)
C6 0.127(5) 0.151(5) 0.199(5) 0.022(5) -0.003(5) -0.044(5)
C7 0.113(5) 0.128(5) 0.161(5) 0.008(5) -0.020(4) -0.031(5)
C8 0.124(4) 0.118(6) 0.124(4) -0.017(4) -0.032(5) -0.017(4)
C9 0.102(4) 0.125(5) 0.136(5) 0.007(5) -0.018(4) -0.038(4)
C10 0.114(4) 0.126(5) 0.131(5) -0.011(4) -0.015(4) -0.028(4)
C11 0.126(4) 0.123(5) 0.126(4) -0.017(4) -0.014(5) -0.017(4)
C12 0.138(4) 0.134(6) 0.138(4) -0.016(4) -0.001(5) -0.016(4)
C13 0.140(4) 0.131(5) 0.140(4) -0.013(4) 0.007(5) -0.013(4)
C14 0.141(5) 0.143(5) 0.158(5) -0.004(5) 0.007(5) -0.018(5)
C15 0.144(5) 0.151(5) 0.160(5) -0.004(5) 0.008(5) -0.019(5)
C16 0.150(4) 0.146(6) 0.150(4) -0.010(4) 0.012(6) -0.010(4)
C17 0.153(5) 0.164(5) 0.180(5) -0.003(5) 0.008(5) -0.021(5)
C18 0.160(5) 0.182(5) 0.235(5) 0.010(5) 0.020(5) -0.035(5)
C19 0.152(5) 0.163(5) 0.256(6) 0.011(5) 0.027(5) -0.042(5)
C20 0.159(5) 0.175(5) 0.256(5) 0.004(5) 0.027(5) -0.031(5)
C21 0.159(5) 0.172(5) 0.250(5) 0.008(5) 0.025(5) -0.038(5)
C22 0.158(5) 0.167(5) 0.253(6) 0.006(5) 0.030(5) -0.030(5)
C23 0.148(5) 0.166(6) 0.257(6) 0.010(6) 0.032(5) -0.041(5)
N4 0.137(5) 0.157(5) 0.244(5) -0.008(5) 0.027(5) -0.026(4)

loop_
_atom_type_symbol
_atom_type_description
_atom_type_scat_dispersion_real
_atom_type_scat_dispersion_imag
_atom_type_scat_source
C C 0.0033 0.0016 'International Tables Vol C Tables 4.2.6.8 and 6.1.1.4'
H H 0.0000 0.0000 'International Tables Vol C Tables 4.2.6.8 and 6.1.1.4'
N N 0.0061 0.0033 'International Tables Vol C Tables 4.2.6.8 and 6.1.1.4'
O O 0.0106 0.0060 'International Tables Vol C Tables 4.2.6.8 and 6.1.1.4'
Pd Pd -0.9988 1.0072 'International Tables Vol C Tables 4.2.6.8 and 6.1.1.4'

loop_
_geom_angle_atom_site_label_1
_geom_angle_atom_site_label_2
_geom_angle_atom_site_label_3
_geom_angle
_geom_angle_site_symmetry_1
_geom_angle_site_symmetry_3
_geom_angle_publ_flag
O13 C33 O13 118(7) . 3_757 ?
O16 C36 O16 135(5) 13 . ?
C36' O16' C36' 84(5) 14_665 . ?
O19 C39 O19 83(2) 14_665 . ?
O19' C39' O19' 105(3) 14_665 . ?
O19" C39" O19" 95(6) 14_665 . ?
O40 C40 O40 89(3) 9_546 5_456 ?
O40 C40 O40 89(3) 9_546 . ?
O40 C40 O40 89(3) 5_456 . ?
O23 C43 O23 122(3) . 3_658 ?
C41 O21 C41 16(3) 3_658 . ?
O21 C41 C41 151(6) 3_658 3_658 ?
O21 C41 O21 138(10) 3_658 . ?
C41 C41 O21 13(4) 3_658 . ?
O25 O25 C45 82(3) 2_655 2_655 ?
O25 O25 C45 53(3) 2_655 . ?
C45 O25 C45 119(4) 2_655 . ?
O25 C45 O25 45(3) 2_655 . ?
C46 O26 C46 35(2) . 2_655 ?
C46 C46 O26 83(3) 2_655 . ?
C46 C46 O26 63(2) 2_655 2_655 ?
O26 C46 O26 77(2) . 2_655 ?
C47" O27" O27" 53.9(15) . 17_546 ?
O27" C47" O27" 72(3) 17_546 . ?
O82 N8 O83 121(2) . . ?
O82 N8 O81 119.9(19) . . ?
O83 N8 O81 119.4(19) . . ?
O91 N9 O93 120.4(19) . . ?
O91 N9 O92 120.2(19) . . ?
O93 N9 O92 119.4(17) . . ?
O71 N7 O72' 171.0(18) . . ?
O71 N7 O71' 50.2(14) . . ?
O72' N7 O71' 120.7(16) . . ?
O71 N7 O73 120.4(17) . . ?
O72' N7 O73 50.5(18) . . ?
O71' N7 O73 70.2(18) . . ?
O71 N7 O72 119.8(17) . . ?
O72' N7 O72 69.3(17) . . ?
O71' N7 O72 170.0(19) . . ?
O73 N7 O72 119.8(17) . . ?
O71 N7 O73' 69.0(15) . . ?
O72' N7 O73' 120.0(16) . . ?
O71' N7 O73' 119.3(16) . . ?
O73 N7 O73' 170.5(19) . . ?
O72 N7 O73' 50.7(16) . . ?
O61 N6 O63 121(2) . . ?
O61 N6 O62 119.8(19) . . ?
O63 N6 O62 119.2(19) . . ?
O61 N6 N6 80.1(16) . 3_757 ?
O63 N6 N6 158.8(18) . 3_757 ?
O62 N6 N6 39.7(13) . 3_757 ?
N6 O61 O61 99.9(16) . 3_757 ?
N6 O62 N6 101(3) 4_567 2_765 ?
N6 O62 N6 114.1(14) 4_567 . ?
N6 O62 N6 114.1(14) 2_765 . ?
N6 O62 N6 114.1(14) 4_567 3_757 ?
N6 O62 N6 114.1(14) 2_765 3_757 ?
N6 O62 N6 101(3) . 3_757 ?
N1 Pd1 N1 85.6(5) . 14_665 ?
N1 Pd1 N4 174.3(4) . 14_665 ?
N1 Pd1 N4 92.2(4) 14_665 14_665 ?
N1 Pd1 N4 92.2(4) . . ?
N1 Pd1 N4 174.3(5) 14_665 . ?
N4 Pd1 N4 89.6(6) 14_665 . ?
C7 N2 C6 117.5(10) . . ?
C17 N3 C18 123.7(12) . . ?
C5 N1 C1 122.1(8) . . ?
C5 N1 Pd1 120.8(7) . . ?
C1 N1 Pd1 117.0(7) . . ?
N1 C1 C2 118.3(7) . . ?
C3 C2 C1 120.8(7) . . ?
C2 C3 C4 120.5(6) . . ?
C2 C3 C6 122.5(10) . . ?
C4 C3 C6 117.0(10) . . ?
C3 C4 C5 118.7(7) . . ?
N1 C5 C4 119.5(7) . . ?
N2 C6 C3 112.1(9) . . ?
O1 C7 N2 123.6(11) . . ?
O1 C7 C9 123.1(11) . . ?
N2 C7 C9 112.7(11) . . ?
C9 C8 C9 127.6(14) 21 . ?
C10 C9 C8 113.3(11) . . ?
C10 C9 C7 117.1(8) . . ?
C8 C9 C7 129.3(10) . . ?
C9 C10 C11 123.8(12) . . ?
C10 C11 C10 116.4(15) 21 . ?
C10 C11 C12 120.8(8) 21 . ?
C10 C11 C12 120.8(8) . . ?
C11 C12 C13 116.3(14) . . ?
C14 C13 C14 120.5(14) 21 . ?
C14 C13 C12 119.4(7) 21 . ?
C14 C13 C12 119.4(7) . . ?
C15 C14 C13 119.7(12) . . ?
C14 C15 C16 118.9(13) . . ?
C14 C15 C17 116.6(9) . . ?
C16 C15 C17 123.9(11) . . ?
C15 C16 C15 121.4(16) 21 . ?
O2 C17 N3 111.5(12) . . ?
O2 C17 C15 128.9(12) . . ?
N3 C17 C15 117.9(12) . . ?
N3 C18 C21 121.5(11) . . ?
N4 C19 C20 121.6(7) . . ?
C21 C20 C19 118.9(8) . . ?
C20 C21 C22 118.5(6) . . ?
C20 C21 C18 112.3(11) . . ?
C22 C21 C18 128.1(11) . . ?
C23 C22 C21 119.4(8) . . ?
N4 C23 C22 120.3(8) . . ?
C23 N4 C19 118.0(9) . . ?
C23 N4 Pd1 121.7(8) . . ?
C19 N4 Pd1 120.1(8) . . ?

loop_
_geom_bond_atom_site_label_1
_geom_bond_atom_site_label_2
_geom_bond_distance
_geom_bond_site_symmetry_2
_geom_bond_publ_flag
C33 O13 1.529(12) . ?
C33 O13 1.529(12) 3_757 ?
O14 C34 1.525(12) . ?
O14' C34' 1.525(12) . ?
O15' C35' 1.527(13) . ?
O16 C36 1.531(12) . ?
C36 O16 1.531(12) 13 ?
O16' C36' 1.526(8) 14_665 ?
O16' C36' 1.526(8) . ?
O17 C37 1.525(8) . ?
O17' C37' 1.525(8) . ?
O18 C38 1.53(2) . ?
O18' C38' 1.524(8) . ?
O19 C39 1.527(7) . ?
C39 O19 1.527(7) 14_665 ?
O19' C39' 1.525(7) . ?
C39' O19' 1.525(7) 14_665 ?
O19" C39" 1.54(2) . ?
C39" O19" 1.54(2) 14_665 ?
C40 O40 1.522(12) 9_546 ?
C40 O40 1.522(12) 5_456 ?
C40 O40 1.522(12) . ?
O22' C42' 1.524(12) . ?
O23 C43 1.522(12) . ?
C43 O23 1.522(12) 3_658 ?
O21 C41 0.68(7) 3_658 ?
O21 C41 1.527(8) . ?
C41 O21 0.68(7) 3_658 ?
C41 C41 0.89(5) 3_658 ?
C44 O24 1.540(11) . ?
O25 O25 1.08(5) 2_655 ?
O25 C45 1.23(5) 2_655 ?
O25 C45 1.521(12) . ?
C45 O25 1.23(5) 2_655 ?
O25' C45' 1.521(12) . ?
O26 C46 1.517(12) . ?
O26 C46 1.69(4) 2_655 ?
C46 C46 0.97(6) 2_655 ?
C46 O26 1.69(4) 2_655 ?
O27 C47 1.531(12) . ?
O27' C47' 1.515(12) . ?
O27" C47" 1.521(12) . ?
O27" O27" 1.79(6) 17_546 ?
C47" O27" 1.521(12) 17_546 ?
O15 C35 1.525(13) . ?
O22 C42 1.528(12) . ?
N8 O82 1.19(2) . ?
N8 O83 1.20(2) . ?
N8 O81 1.21(2) . ?
N9 O91 1.187(16) . ?
N9 O93 1.19(2) . ?
N9 O92 1.21(2) . ?
N7 O71 1.141(18) . ?
N7 O72' 1.146(18) . ?
N7 O71' 1.151(18) . ?
N7 O73 1.154(19) . ?
N7 O72 1.161(19) . ?
N7 O73' 1.183(18) . ?
N6 O61 1.16(2) . ?
N6 O63 1.17(2) . ?
N6 O62 1.19(2) . ?
N6 N6 1.83(5) 3_757 ?
O61 O61 1.44(7) 3_757 ?
O62 N6 1.19(2) 4_567 ?
O62 N6 1.19(2) 2_765 ?
O62 N6 1.19(2) 3_757 ?
Pd1 N1 2.030(9) . ?
Pd1 N1 2.030(9) 14_665 ?
Pd1 N4 2.070(10) 14_665 ?
Pd1 N4 2.070(10) . ?
O1 C7 1.175(12) . ?
O2 C17 1.167(13) . ?
N2 C7 1.364(9) . ?
N2 C6 1.430(8) . ?
N3 C17 1.354(9) . ?
N3 C18 1.470(9) . ?
N1 C5 1.359(8) . ?
N1 C1 1.370(8) . ?
C1 C2 1.388(8) . ?
C2 C3 1.370(8) . ?
C3 C4 1.381(8) . ?
C3 C6 1.439(8) . ?
C4 C5 1.407(9) . ?
C7 C9 1.483(9) . ?
C8 C9 1.415(7) 21 ?
C8 C9 1.415(7) . ?
C9 C10 1.407(7) . ?
C10 C11 1.417(7) . ?
C11 C10 1.417(7) 21 ?
C11 C12 1.47(2) . ?
C12 C13 1.496(19) . ?
C13 C14 1.402(7) 21 ?
C13 C14 1.402(7) . ?
C14 C15 1.401(7) . ?
C15 C16 1.402(7) . ?
C15 C17 1.448(9) . ?
C16 C15 1.402(7) 21 ?
C18 C21 1.498(9) . ?
C19 N4 1.397(9) . ?
C19 C20 1.404(9) . ?
C20 C21 1.388(9) . ?
C21 C22 1.404(9) . ?
C22 C23 1.395(9) . ?
C23 N4 1.372(8) . ?
